data_7243301
loop_
_publ_author_name
'Wu, Yanhui'
'Hao, Xiujia'
'Li, Jianting'
'Guan, Aiying'
'Zhou, Zhengzheng'
'Guo, Fang'

_publ_section_title
;
 New insight into improving the solubility of poorly soluble drugs by
 preventing the formation of their hydrogen-bonds: a case of dapsone salts
 with camphorsulfonic and 5-sulfosalicylic acid
;
_journal_issue 35
_journal_name_full CrystEngComm
_journal_page_first 6191
_journal_page_last 6198
_journal_paper_doi 10.1039/D1CE00847A
_journal_volume 23
_journal_year 2021
_chemical_formula_moiety 'C10 H15 O4 S, C12 H13 N2 O2 S'
_chemical_formula_sum 'C22 H28 N2 O6 S2'
_chemical_formula_weight 480.58
_space_group_crystal_system monoclinic
_space_group_IT_number 14
_space_group_name_Hall '-P 2ybc'
_space_group_name_H-M_alt 'P 1 21/c 1'
_atom_sites_solution_hydrogens mixed
_atom_sites_solution_primary dual
_audit_creation_date 2021-01-03
_audit_creation_method
;
Olex2 1.2-beta
(compiled 2018.05.29 svn.r3508 for OlexSys, GUI svn.r5506)
;
_audit_update_record
;
2021-06-06 deposited with the CCDC.	2021-07-30 downloaded from the CCDC.
;
_cell_angle_alpha 90
_cell_angle_beta 95.255(2)
_cell_angle_gamma 90
_cell_formula_units_Z 4
_cell_length_a 6.3273(4)
_cell_length_b 12.3383(7)
_cell_length_c 29.2787(16)
_cell_measurement_reflns_used 9904
_cell_measurement_temperature 298
_cell_measurement_theta_max 28.291
_cell_measurement_theta_min 3.233
_cell_volume 2276.1(2)
_computing_cell_refinement 'SAINT v8.37A (Bruker, 2015)'
_computing_data_reduction 'SAINT v8.37A (Bruker, 2015)'
_computing_molecular_graphics 'Olex2 (Dolomanov et al., 2009)'
_computing_publication_material 'Olex2 (Dolomanov et al., 2009)'
_computing_structure_refinement 'ShelXL (Sheldrick, 2015)'
_computing_structure_solution 'ShelXT (Sheldrick, 2015)'
_diffrn_ambient_temperature 298.0
_diffrn_measured_fraction_theta_full 0.984
_diffrn_measured_fraction_theta_max 0.984
_diffrn_measurement_device_type 'CCD area detector'
_diffrn_measurement_method 'phi and omega scans'
_diffrn_radiation_type MoK\a
_diffrn_radiation_wavelength 0.71076
_diffrn_reflns_av_R_equivalents 0.0421
_diffrn_reflns_av_unetI/netI 0.0297
_diffrn_reflns_Laue_measured_fraction_full 0.984
_diffrn_reflns_Laue_measured_fraction_max 0.984
_diffrn_reflns_limit_h_max 7
_diffrn_reflns_limit_h_min -7
_diffrn_reflns_limit_k_max 14
_diffrn_reflns_limit_k_min -14
_diffrn_reflns_limit_l_max 34
_diffrn_reflns_limit_l_min -34
_diffrn_reflns_number 27753
_diffrn_reflns_point_group_measured_fraction_full 0.984
_diffrn_reflns_point_group_measured_fraction_max 0.984
_diffrn_reflns_theta_full 24.998
_diffrn_reflns_theta_max 24.998
_diffrn_reflns_theta_min 3.233
_exptl_absorpt_coefficient_mu 0.276
_exptl_absorpt_correction_T_max 0.984
_exptl_absorpt_correction_T_min 0.961
_exptl_absorpt_correction_type multi-scan
_exptl_crystal_colour 'clear light yellow'
_exptl_crystal_colour_lustre clear
_exptl_crystal_colour_modifier light
_exptl_crystal_colour_primary yellow
_exptl_crystal_density_diffrn 1.402
_exptl_crystal_description block
_exptl_crystal_F_000 1016
_exptl_crystal_size_max 0.29
_exptl_crystal_size_mid 0.12
_exptl_crystal_size_min 0.06
_refine_diff_density_max 0.357
_refine_diff_density_min -0.358
_refine_diff_density_rms 0.064
_refine_ls_extinction_method none
_refine_ls_goodness_of_fit_ref 1.223
_refine_ls_hydrogen_treatment mixed
_refine_ls_matrix_type full
_refine_ls_number_parameters 300
_refine_ls_number_reflns 3947
_refine_ls_number_restraints 0
_refine_ls_restrained_S_all 1.223
_refine_ls_R_factor_all 0.0943
_refine_ls_R_factor_gt 0.0821
_refine_ls_shift/su_max 0.001
_refine_ls_shift/su_mean 0.000
_refine_ls_structure_factor_coef Fsqd
_refine_ls_weighting_details 'w=1/[\s^2^(Fo^2^)+(0.0539P)^2^+4.9313P] where P=(Fo^2^+2Fc^2^)/3'
_refine_ls_weighting_scheme calc
_refine_ls_wR_factor_gt 0.1799
_refine_ls_wR_factor_ref 0.1853
_reflns_Friedel_coverage 0.000
_reflns_number_gt 3415
_reflns_number_total 3947
_reflns_threshold_expression 'I > 2\s(I)'
_cod_data_source_file d1ce00847a2.cif
_cod_data_source_block DAP-CAM
_cod_depositor_comments 'Adding full bibliography for 7243301--7243302.cif.'
_cod_database_code 7243301
_shelx_shelxl_version_number 2014/7
_shelx_space_group_comment
;
The symmetry employed for this shelxl refinement is uniquely defined
by the following loop, which should always be used as a source of
symmetry information in preference to the above space-group names.
They are only intended as comments.
;
_shelx_estimated_absorpt_t_max 0.984
_shelx_estimated_absorpt_t_min 0.924
_olex2_refinement_description
;
1. Fixed Uiso
 At 1.2 times of:
  All C(H) groups, All C(H,H) groups, All N(H,H,H) groups
 At 1.5 times of:
  All C(H,H,H) groups
2.a Ternary CH refined with riding coordinates:
 C17(H17)
2.b Secondary CH2 refined with riding coordinates:
 C13(H13A,H13B), C19(H19A,H19B), C18(H18A,H18B), C16(H16A,H16B)
2.c Aromatic/amide H refined with riding coordinates:
 C9(H9), C8(H8), C11(H11), C12(H12), C2(H2), C4(H4), C1(H1), C5(H5)
2.d Idealised Me refined as rotating group:
 N2(H2A,H2B,H2C), C22(H22A,H22B,H22C), C21(H21A,H21B,H21C)
;
_olex2_submission_special_instructions 'No special instructions were received'

loop_
_space_group_symop_operation_xyz
'x, y, z'
'-x, y+1/2, -z+1/2'
'-x, -y, -z'
'x, -y-1/2, z-1/2'

loop_
_atom_site_label
_atom_site_type_symbol
_atom_site_fract_x
_atom_site_fract_y
_atom_site_fract_z
_atom_site_U_iso_or_equiv
_atom_site_adp_type
_atom_site_occupancy
_atom_site_site_symmetry_order
_atom_site_calc_flag
_atom_site_refinement_flags_posn
_atom_site_refinement_flags_adp
_atom_site_refinement_flags_occupancy
_atom_site_disorder_assembly
_atom_site_disorder_group
S2 S 0.82446(17) 0.30392(9) 0.41732(4) 0.0397(3) Uani 1 1 d . . . . .
S1 S 0.5929(2) 0.21874(9) 0.75049(4) 0.0506(4) Uani 1 1 d . . . . .
O4 O 0.9274(5) 0.3840(3) 0.39071(11) 0.0514(8) Uani 1 1 d . . . . .
N2 N 0.7132(6) 0.6312(3) 0.65111(12) 0.0389(8) Uani 1 1 d . . . . .
H2A H 0.6063 0.6423 0.6297 0.047 Uiso 1 1 calc GR . . . .
H2B H 0.8351 0.6307 0.6382 0.047 Uiso 1 1 calc GR . . . .
H2C H 0.7158 0.6840 0.6719 0.047 Uiso 1 1 calc GR . . . .
O5 O 0.8670(6) 0.1947(3) 0.40494(12) 0.0667(10) Uani 1 1 d . . . . .
O2 O 0.3768(7) 0.2209(3) 0.76173(14) 0.0755(13) Uani 1 1 d . . . . .
O3 O 0.6000(5) 0.3255(4) 0.41663(13) 0.0738(12) Uani 1 1 d . . . . .
O1 O 0.7601(8) 0.2124(3) 0.78652(11) 0.0802(14) Uani 1 1 d . . . . .
C10 C 0.6843(6) 0.5272(3) 0.67344(12) 0.0288(9) Uani 1 1 d . . . . .
C3 C 0.6199(7) 0.1125(3) 0.71253(14) 0.0364(10) Uani 1 1 d . . . . .
C7 C 0.6312(7) 0.3393(3) 0.71953(13) 0.0356(10) Uani 1 1 d . . . . .
N1 N 0.6947(12) -0.1342(4) 0.61958(19) 0.0618(13) Uani 1 1 d . . . . .
C9 C 0.8581(7) 0.4791(3) 0.69625(14) 0.0381(10) Uani 1 1 d . . . . .
H9 H 0.9921 0.5099 0.6959 0.046 Uiso 1 1 calc R . . . .
C8 C 0.8300(7) 0.3834(3) 0.72000(14) 0.0412(10) Uani 1 1 d . . . . .
H8 H 0.9453 0.3495 0.7361 0.049 Uiso 1 1 calc R . . . .
C6 C 0.6700(7) -0.0533(3) 0.65021(15) 0.0401(10) Uani 1 1 d . . . . .
C11 C 0.4869(7) 0.4831(3) 0.67206(15) 0.0383(10) Uani 1 1 d . . . . .
H11 H 0.3722 0.5167 0.6557 0.046 Uiso 1 1 calc R . . . .
C12 C 0.4596(7) 0.3875(3) 0.69545(15) 0.0420(10) Uani 1 1 d . . . . .
H12 H 0.3259 0.3560 0.6949 0.050 Uiso 1 1 calc R . . . .
C2 C 0.8203(7) 0.0729(4) 0.70636(15) 0.0437(11) Uani 1 1 d . . . . .
H2 H 0.9387 0.1024 0.7230 0.052 Uiso 1 1 calc R . . . .
C4 C 0.4462(7) 0.0681(4) 0.68744(18) 0.0488(12) Uani 1 1 d . . . . .
H4 H 0.3111 0.0943 0.6913 0.059 Uiso 1 1 calc R . . . .
O6 O 1.1785(7) 0.1269(4) 0.49323(17) 0.0903(14) Uani 1 1 d . . . . .
C1 C 0.8449(7) -0.0090(4) 0.67605(16) 0.0457(11) Uani 1 1 d . . . . .
H1 H 0.9799 -0.0357 0.6726 0.055 Uiso 1 1 calc R . . . .
C5 C 0.4704(8) -0.0137(4) 0.65704(18) 0.0515(12) Uani 1 1 d . . . . .
H5 H 0.3513 -0.0433 0.6407 0.062 Uiso 1 1 calc R . . . .
C13 C 0.9331(9) 0.3259(4) 0.47443(16) 0.0546(13) Uani 1 1 d . . . . .
H13A H 1.0862 0.3293 0.4744 0.066 Uiso 1 1 calc R . . . .
H13B H 0.8859 0.3965 0.4839 0.066 Uiso 1 1 calc R . . . .
C14 C 0.8823(8) 0.2443(4) 0.51057(16) 0.0553(13) Uani 1 1 d . . . . .
C15 C 1.0505(9) 0.1526(5) 0.51872(19) 0.0601(14) Uani 1 1 d . . . . .
C19 C 0.6697(9) 0.1769(5) 0.50386(18) 0.0634(15) Uani 1 1 d . . . . .
H19A H 0.5511 0.2225 0.4928 0.076 Uiso 1 1 calc R . . . .
H19B H 0.6819 0.1176 0.4825 0.076 Uiso 1 1 calc R . . . .
C18 C 0.6432(10) 0.1349(6) 0.5518(2) 0.0820(19) Uani 1 1 d . . . . .
H18A H 0.5150 0.1633 0.5631 0.098 Uiso 1 1 calc R . . . .
H18B H 0.6377 0.0563 0.5522 0.098 Uiso 1 1 calc R . . . .
C17 C 0.8381(11) 0.1760(5) 0.57993(19) 0.0748(17) Uani 1 1 d . . . . .
H17 H 0.8276 0.1769 0.6131 0.090 Uiso 1 1 calc R . . . .
C16 C 1.0199(11) 0.1063(6) 0.5644(2) 0.084(2) Uani 1 1 d . . . . .
H16A H 1.1473 0.1135 0.5853 0.101 Uiso 1 1 calc R . . . .
H16B H 0.9800 0.0304 0.5621 0.101 Uiso 1 1 calc R . . . .
C20 C 0.8802(11) 0.2835(5) 0.5595(2) 0.0771(18) Uani 1 1 d . . . . .
C22 C 1.0917(12) 0.3362(6) 0.5777(2) 0.093(2) Uani 1 1 d . . . . .
H22A H 1.2056 0.2859 0.5749 0.140 Uiso 1 1 calc GR . . . .
H22B H 1.0865 0.3552 0.6094 0.140 Uiso 1 1 calc GR . . . .
H22C H 1.1149 0.4002 0.5603 0.140 Uiso 1 1 calc GR . . . .
C21 C 0.7001(12) 0.3685(7) 0.5634(3) 0.107(3) Uani 1 1 d . . . . .
H21A H 0.7456 0.4378 0.5530 0.160 Uiso 1 1 calc GR . . . .
H21B H 0.6688 0.3740 0.5948 0.160 Uiso 1 1 calc GR . . . .
H21C H 0.5751 0.3460 0.5447 0.160 Uiso 1 1 calc GR . . . .
H1A H 0.590(9) -0.146(4) 0.6036(19) 0.052(19) Uiso 1 1 d . . . . .
H1B H 0.800(9) -0.143(5) 0.6111(19) 0.050(19) Uiso 1 1 d . . . . .

loop_
_atom_site_aniso_label
_atom_site_aniso_U_11
_atom_site_aniso_U_22
_atom_site_aniso_U_33
_atom_site_aniso_U_23
_atom_site_aniso_U_13
_atom_site_aniso_U_12
S2 0.0353(6) 0.0498(6) 0.0346(6) 0.0085(5) 0.0057(4) -0.0028(5)
S1 0.0922(10) 0.0297(6) 0.0328(6) 0.0065(4) 0.0224(6) -0.0028(6)
O4 0.0498(19) 0.059(2) 0.0473(18) 0.0131(15) 0.0156(15) -0.0029(16)
N2 0.045(2) 0.0309(18) 0.043(2) 0.0083(15) 0.0168(16) 0.0041(15)
O5 0.092(3) 0.051(2) 0.057(2) -0.0034(17) 0.004(2) -0.0054(19)
O2 0.118(3) 0.0399(19) 0.079(3) 0.0103(18) 0.068(3) 0.000(2)
O3 0.046(2) 0.111(3) 0.064(2) 0.040(2) 0.0064(17) 0.003(2)
O1 0.161(4) 0.044(2) 0.0325(18) 0.0082(15) -0.006(2) -0.007(2)
C10 0.041(2) 0.0225(18) 0.0252(19) 0.0008(14) 0.0135(17) 0.0012(16)
C3 0.045(3) 0.028(2) 0.038(2) 0.0072(17) 0.0111(19) -0.0006(18)
C7 0.059(3) 0.0240(19) 0.026(2) 0.0021(15) 0.0121(19) -0.0015(18)
N1 0.078(4) 0.039(2) 0.070(3) -0.013(2) 0.014(3) -0.002(3)
C9 0.038(2) 0.036(2) 0.041(2) 0.0005(18) 0.0056(19) -0.0069(18)
C8 0.048(3) 0.037(2) 0.038(2) 0.0059(18) -0.004(2) 0.005(2)
C6 0.051(3) 0.024(2) 0.046(2) 0.0045(18) 0.008(2) -0.0021(18)
C11 0.037(2) 0.034(2) 0.044(2) 0.0071(18) 0.0049(19) 0.0018(18)
C12 0.039(2) 0.037(2) 0.051(3) 0.004(2) 0.013(2) -0.0071(19)
C2 0.046(3) 0.040(2) 0.043(2) 0.005(2) -0.006(2) -0.005(2)
C4 0.030(2) 0.041(2) 0.076(3) 0.002(2) 0.013(2) 0.0003(19)
O6 0.070(3) 0.098(3) 0.102(3) -0.016(3) 0.003(3) 0.015(2)
C1 0.039(3) 0.039(2) 0.059(3) 0.003(2) 0.009(2) 0.006(2)
C5 0.046(3) 0.038(2) 0.069(3) -0.008(2) -0.004(2) -0.009(2)
C13 0.065(3) 0.058(3) 0.040(3) -0.002(2) 0.005(2) -0.017(3)
C14 0.056(3) 0.070(3) 0.039(3) 0.007(2) 0.003(2) -0.010(3)
C15 0.056(3) 0.065(3) 0.059(3) -0.011(3) 0.005(3) -0.004(3)
C19 0.060(3) 0.078(4) 0.052(3) 0.016(3) 0.003(3) -0.018(3)
C18 0.078(4) 0.103(5) 0.067(4) 0.028(4) 0.015(3) -0.017(4)
C17 0.092(5) 0.092(4) 0.041(3) 0.013(3) 0.009(3) -0.005(4)
C16 0.093(5) 0.084(4) 0.072(4) 0.020(3) -0.018(4) -0.007(4)
C20 0.099(5) 0.083(4) 0.051(3) 0.002(3) 0.014(3) -0.007(4)
C22 0.110(6) 0.089(5) 0.074(4) -0.017(4) -0.022(4) -0.024(4)
C21 0.105(6) 0.119(6) 0.102(6) -0.027(5) 0.039(5) 0.016(5)

loop_
_atom_type_symbol
_atom_type_description
_atom_type_scat_dispersion_real
_atom_type_scat_dispersion_imag
_atom_type_scat_source
C C 0.0033 0.0016 'International Tables Vol C Tables 4.2.6.8 and 6.1.1.4'
H H 0.0000 0.0000 'International Tables Vol C Tables 4.2.6.8 and 6.1.1.4'
N N 0.0061 0.0033 'International Tables Vol C Tables 4.2.6.8 and 6.1.1.4'
O O 0.0106 0.0060 'International Tables Vol C Tables 4.2.6.8 and 6.1.1.4'
S S 0.1246 0.1234 'International Tables Vol C Tables 4.2.6.8 and 6.1.1.4'

loop_
_geom_angle_atom_site_label_1
_geom_angle_atom_site_label_2
_geom_angle_atom_site_label_3
_geom_angle
_geom_angle_site_symmetry_1
_geom_angle_site_symmetry_3
_geom_angle_publ_flag
O4 S2 C13 104.4(2) . . ?
O5 S2 O4 113.8(2) . . ?
O5 S2 O3 112.2(3) . . ?
O5 S2 C13 108.6(2) . . ?
O3 S2 O4 110.9(2) . . ?
O3 S2 C13 106.3(2) . . ?
O2 S1 C3 108.2(2) . . ?
O2 S1 C7 106.2(2) . . ?
O1 S1 O2 119.3(3) . . ?
O1 S1 C3 108.8(2) . . ?
O1 S1 C7 107.3(2) . . ?
C3 S1 C7 106.30(18) . . ?
H2A N2 H2B 109.5 . . ?
H2A N2 H2C 109.5 . . ?
H2B N2 H2C 109.5 . . ?
C10 N2 H2A 109.5 . . ?
C10 N2 H2B 109.5 . . ?
C10 N2 H2C 109.5 . . ?
C9 C10 N2 118.1(4) . . ?
C11 C10 N2 119.4(4) . . ?
C11 C10 C9 122.5(4) . . ?
C2 C3 S1 119.6(3) . . ?
C4 C3 S1 121.4(3) . . ?
C4 C3 C2 119.0(4) . . ?
C8 C7 S1 119.8(3) . . ?
C8 C7 C12 121.0(4) . . ?
C12 C7 S1 119.2(3) . . ?
C6 N1 H1A 112(4) . . ?
C6 N1 H1B 119(5) . . ?
H1A N1 H1B 121(7) . . ?
C10 C9 H9 120.7 . . ?
C10 C9 C8 118.6(4) . . ?
C8 C9 H9 120.7 . . ?
C7 C8 C9 119.4(4) . . ?
C7 C8 H8 120.3 . . ?
C9 C8 H8 120.3 . . ?
N1 C6 C1 120.8(5) . . ?
N1 C6 C5 121.0(5) . . ?
C5 C6 C1 118.2(4) . . ?
C10 C11 H11 120.6 . . ?
C10 C11 C12 118.8(4) . . ?
C12 C11 H11 120.6 . . ?
C7 C12 C11 119.6(4) . . ?
C7 C12 H12 120.2 . . ?
C11 C12 H12 120.2 . . ?
C3 C2 H2 119.8 . . ?
C1 C2 C3 120.4(4) . . ?
C1 C2 H2 119.8 . . ?
C3 C4 H4 119.7 . . ?
C5 C4 C3 120.7(4) . . ?
C5 C4 H4 119.7 . . ?
C6 C1 H1 119.6 . . ?
C2 C1 C6 120.8(4) . . ?
C2 C1 H1 119.6 . . ?
C6 C5 H5 119.5 . . ?
C4 C5 C6 120.9(4) . . ?
C4 C5 H5 119.6 . . ?
S2 C13 H13A 107.8 . . ?
S2 C13 H13B 107.8 . . ?
H13A C13 H13B 107.2 . . ?
C14 C13 S2 118.0(3) . . ?
C14 C13 H13A 107.8 . . ?
C14 C13 H13B 107.8 . . ?
C13 C14 C15 113.9(4) . . ?
C13 C14 C19 119.7(4) . . ?
C15 C14 C19 101.5(4) . . ?
C20 C14 C13 118.0(5) . . ?
C20 C14 C15 98.8(4) . . ?
C20 C14 C19 101.8(4) . . ?
O6 C15 C14 126.2(5) . . ?
O6 C15 C16 127.8(6) . . ?
C16 C15 C14 105.9(5) . . ?
C14 C19 H19A 111.1 . . ?
C14 C19 H19B 111.1 . . ?
H19A C19 H19B 109.1 . . ?
C18 C19 C14 103.3(4) . . ?
C18 C19 H19A 111.1 . . ?
C18 C19 H19B 111.1 . . ?
C19 C18 H18A 111.0 . . ?
C19 C18 H18B 111.0 . . ?
H18A C18 H18B 109.0 . . ?
C17 C18 C19 103.7(5) . . ?
C17 C18 H18A 111.0 . . ?
C17 C18 H18B 111.0 . . ?
C18 C17 H17 114.8 . . ?
C18 C17 C16 104.3(6) . . ?
C16 C17 H17 114.8 . . ?
C20 C17 C18 104.4(5) . . ?
C20 C17 H17 114.8 . . ?
C20 C17 C16 102.3(5) . . ?
C15 C16 C17 102.3(5) . . ?
C15 C16 H16A 111.3 . . ?
C15 C16 H16B 111.3 . . ?
C17 C16 H16A 111.3 . . ?
C17 C16 H16B 111.3 . . ?
H16A C16 H16B 109.2 . . ?
C14 C20 C22 112.4(5) . . ?
C14 C20 C21 110.7(6) . . ?
C17 C20 C14 96.5(5) . . ?
C17 C20 C22 114.7(6) . . ?
C17 C20 C21 114.2(6) . . ?
C22 C20 C21 108.0(6) . . ?
C20 C22 H22A 109.5 . . ?
C20 C22 H22B 109.5 . . ?
C20 C22 H22C 109.5 . . ?
H22A C22 H22B 109.5 . . ?
H22A C22 H22C 109.5 . . ?
H22B C22 H22C 109.5 . . ?
C20 C21 H21A 109.5 . . ?
C20 C21 H21B 109.5 . . ?
C20 C21 H21C 109.5 . . ?
H21A C21 H21B 109.5 . . ?
H21A C21 H21C 109.5 . . ?
H21B C21 H21C 109.5 . . ?

loop_
_geom_bond_atom_site_label_1
_geom_bond_atom_site_label_2
_geom_bond_distance
_geom_bond_site_symmetry_2
_geom_bond_publ_flag
S2 O4 1.450(3) . ?
S2 O5 1.428(4) . ?
S2 O3 1.443(4) . ?
S2 C13 1.770(5) . ?
S1 O2 1.436(4) . ?
S1 O1 1.426(4) . ?
S1 C3 1.737(4) . ?
S1 C7 1.771(4) . ?
N2 H2A 0.8900 . ?
N2 H2B 0.8900 . ?
N2 H2C 0.8900 . ?
N2 C10 1.459(5) . ?
C10 C9 1.368(6) . ?
C10 C11 1.360(6) . ?
C3 C2 1.385(6) . ?
C3 C4 1.378(6) . ?
C7 C8 1.369(6) . ?
C7 C12 1.375(6) . ?
N1 C6 1.360(6) . ?
N1 H1A 0.79(5) . ?
N1 H1B 0.74(5) . ?
C9 H9 0.9300 . ?
C9 C8 1.391(6) . ?
C8 H8 0.9300 . ?
C6 C1 1.394(6) . ?
C6 C5 1.385(6) . ?
C11 H11 0.9300 . ?
C11 C12 1.383(6) . ?
C12 H12 0.9300 . ?
C2 H2 0.9300 . ?
C2 C1 1.364(6) . ?
C4 H4 0.9300 . ?
C4 C5 1.364(7) . ?
O6 C15 1.194(6) . ?
C1 H1 0.9300 . ?
C5 H5 0.9300 . ?
C13 H13A 0.9700 . ?
C13 H13B 0.9700 . ?
C13 C14 1.516(7) . ?
C14 C15 1.556(8) . ?
C14 C19 1.579(7) . ?
C14 C20 1.513(8) . ?
C15 C16 1.484(8) . ?
C19 H19A 0.9700 . ?
C19 H19B 0.9700 . ?
C19 C18 1.519(7) . ?
C18 H18A 0.9700 . ?
C18 H18B 0.9700 . ?
C18 C17 1.507(9) . ?
C17 H17 0.9800 . ?
C17 C16 1.538(9) . ?
C17 C20 1.489(9) . ?
C16 H16A 0.9700 . ?
C16 H16B 0.9700 . ?
C20 C22 1.539(9) . ?
C20 C21 1.560(10) . ?
C22 H22A 0.9600 . ?
C22 H22B 0.9600 . ?
C22 H22C 0.9600 . ?
C21 H21A 0.9600 . ?
C21 H21B 0.9600 . ?
C21 H21C 0.9600 . ?
